data_4036236
loop_
_publ_author_name
'Zhao, Ning'
'Xuan, Sunting'
'Fronczek, Frank R.'
'Smith, Kevin M.'
'Vicente, M Gra\,ca H'

_publ_section_title
;
 Stepwise Polychlorination of 8-Chloro-BODIPY and Regioselective
 Functionalization of 2,3,5,6,8-Pentachloro-BODIPY.
;
_journal_issue 16
_journal_name_full 'The Journal of organic chemistry'
_journal_page_first 8377
_journal_page_last 8383
_journal_paper_doi 10.1021/acs.joc.5b01147
_journal_volume 80
_journal_year 2015
_chemical_formula_moiety 'C32 H19 B Cl2 F2 N2 O'
_chemical_formula_sum 'C32 H19 B Cl2 F2 N2 O'
_chemical_formula_weight 567.20
_space_group_IT_number 2
_space_group_name_Hall '-P 1'
_space_group_name_H-M_alt 'P -1'
_symmetry_cell_setting triclinic
_symmetry_space_group_name_Hall '-P 1'
_symmetry_space_group_name_H-M 'P -1'
_atom_sites_solution_hydrogens geom
_atom_sites_solution_primary direct
_atom_sites_solution_secondary difmap
_audit_creation_method SHELXL-97
_cell_angle_alpha 93.750(4)
_cell_angle_beta 93.445(4)
_cell_angle_gamma 91.710(4)
_cell_formula_units_Z 2
_cell_length_a 9.0674(16)
_cell_length_b 11.2143(17)
_cell_length_c 12.8518(19)
_cell_measurement_reflns_used 4756
_cell_measurement_temperature 90.0(5)
_cell_measurement_theta_max 30.04
_cell_measurement_theta_min 2.84
_cell_volume 1300.9(4)
_computing_cell_refinement 'Bruker SAINT'
_computing_data_collection 'Bruker APEX2'
_computing_data_reduction 'Bruker SAINT'
_computing_molecular_graphics 'ORTEP-3 for Windows (Farrugia, 2012)'
_computing_publication_material 'SHELXL-97 (Sheldrick, 2008)'
_computing_structure_refinement 'SHELXL-97 (Sheldrick, 2008)'
_computing_structure_solution 'SHELXS-97 (Sheldrick, 2008)'
_diffrn_ambient_temperature 90.0(5)
_diffrn_measured_fraction_theta_full 0.988
_diffrn_measured_fraction_theta_max 0.982
_diffrn_measurement_device_type 'Bruker Kappa APEX-II DUO'
_diffrn_measurement_method '\f and \w scans'
_diffrn_radiation_monochromator 'TRIUMPH curved graphite'
_diffrn_radiation_source 'fine-focus sealed tube'
_diffrn_radiation_type MoK\a
_diffrn_radiation_wavelength 0.71073
_diffrn_reflns_av_R_equivalents 0.0266
_diffrn_reflns_av_sigmaI/netI 0.0490
_diffrn_reflns_limit_h_max 12
_diffrn_reflns_limit_h_min -12
_diffrn_reflns_limit_k_max 15
_diffrn_reflns_limit_k_min -15
_diffrn_reflns_limit_l_max 18
_diffrn_reflns_limit_l_min -18
_diffrn_reflns_number 13974
_diffrn_reflns_theta_full 25.00
_diffrn_reflns_theta_max 30.04
_diffrn_reflns_theta_min 1.59
_exptl_absorpt_coefficient_mu 0.295
_exptl_absorpt_correction_T_max 0.9941
_exptl_absorpt_correction_T_min 0.8578
_exptl_absorpt_correction_type multi-scan
_exptl_absorpt_process_details 'SADABS (Sheldrick, 2004)'
_exptl_crystal_colour brown
_exptl_crystal_density_diffrn 1.448
_exptl_crystal_density_method 'not measured'
_exptl_crystal_description lath
_exptl_crystal_F_000 580
_exptl_crystal_size_max 0.44
_exptl_crystal_size_mid 0.15
_exptl_crystal_size_min 0.02
_refine_diff_density_max 0.489
_refine_diff_density_min -0.313
_refine_diff_density_rms 0.065
_refine_ls_extinction_method none
_refine_ls_goodness_of_fit_ref 1.024
_refine_ls_hydrogen_treatment constr
_refine_ls_matrix_type full
_refine_ls_number_parameters 362
_refine_ls_number_reflns 7499
_refine_ls_number_restraints 0
_refine_ls_restrained_S_all 1.024
_refine_ls_R_factor_all 0.0630
_refine_ls_R_factor_gt 0.0427
_refine_ls_shift/su_max 0.001
_refine_ls_shift/su_mean 0.000
_refine_ls_structure_factor_coef Fsqd
_refine_ls_weighting_details 'calc w=1/[\s^2^(Fo^2^)+(0.0515P)^2^+0.4103P] where P=(Fo^2^+2Fc^2^)/3'
_refine_ls_weighting_scheme calc
_refine_ls_wR_factor_gt 0.1003
_refine_ls_wR_factor_ref 0.1101
_reflns_number_gt 5719
_reflns_number_total 7499
_reflns_threshold_expression I>2\s(I)
_cod_data_source_file jo5b01147_si_002.cif
_cod_data_source_block NZhao59
_cod_depositor_comments
;
The following automatic conversions were performed:

data item '_symmetry_cell_setting' value 'Triclinic' was changed to
'triclinic' in accordance with the
/home/saulius/struct/COD-crude-data/automatic-downloads/DataCite-retrospective/ACS/depositions/lib/dictionaries/cif_core.dic
dictionary named 'cif_core.dic' version 2.4.2 last updated on
2011-04-26.

Automatic conversion script
Id: cif_fix_values 6909 2019-04-08 15:41:33Z antanas 
;
_cod_original_sg_symbol_Hall '-P 1 '
_cod_original_sg_symbol_H-M 'P -1   '
_cod_database_code 4036236

loop_
_symmetry_equiv_pos_as_xyz
'x, y, z'
'-x, -y, -z'

loop_
_atom_site_label
_atom_site_type_symbol
_atom_site_fract_x
_atom_site_fract_y
_atom_site_fract_z
_atom_site_U_iso_or_equiv
_atom_site_adp_type
_atom_site_occupancy
_atom_site_symmetry_multiplicity
_atom_site_calc_flag
_atom_site_refinement_flags
Cl1 Cl 0.63458(4) 0.08359(3) 0.37796(3) 0.01911(9) Uani 1 1 d .
Cl2 Cl 0.00765(4) 0.77057(3) 0.60910(3) 0.01796(9) Uani 1 1 d .
F1 F 0.21336(10) 0.45205(8) 0.29024(7) 0.0187(2) Uani 1 1 d .
F2 F 0.42993(10) 0.55337(8) 0.33829(7) 0.0186(2) Uani 1 1 d .
O1 O 0.18254(14) 0.11112(10) 0.92892(9) 0.0220(3) Uani 1 1 d .
N1 N 0.38921(14) 0.36100(11) 0.40615(10) 0.0134(2) Uani 1 1 d .
N2 N 0.24824(14) 0.53426(11) 0.46820(10) 0.0132(2) Uani 1 1 d .
C1 C 0.48825(17) 0.29339(13) 0.35595(12) 0.0146(3) Uani 1 1 d .
C2 C 0.51758(17) 0.19317(13) 0.41454(12) 0.0146(3) Uani 1 1 d .
C3 C 0.43756(17) 0.20062(13) 0.50164(12) 0.0145(3) Uani 1 1 d .
H3 H 0.4368 0.1460 0.5551 0.017 Uiso 1 1 calc R
C4 C 0.35645(16) 0.30576(13) 0.49600(12) 0.0135(3) Uani 1 1 d .
C5 C 0.26576(16) 0.35936(13) 0.56937(12) 0.0129(3) Uani 1 1 d .
C6 C 0.21202(16) 0.47333(13) 0.55428(12) 0.0132(3) Uani 1 1 d .
C7 C 0.12021(16) 0.54506(13) 0.61607(12) 0.0142(3) Uani 1 1 d .
H7 H 0.0779 0.5248 0.6787 0.017 Uiso 1 1 calc R
C8 C 0.10465(16) 0.64954(13) 0.56731(12) 0.0147(3) Uani 1 1 d .
C9 C 0.18383(17) 0.64271(13) 0.47546(12) 0.0147(3) Uani 1 1 d .
C10 C 0.55284(17) 0.31901(14) 0.26223(13) 0.0165(3) Uani 1 1 d .
C11 C 0.61976(18) 0.32853(14) 0.18560(13) 0.0175(3) Uani 1 1 d .
C12 C 0.70290(18) 0.34426(14) 0.09587(13) 0.0184(3) Uani 1 1 d .
C13 C 0.6362(2) 0.38564(16) 0.00534(14) 0.0263(4) Uani 1 1 d .
H13 H 0.5336 0.4011 0.0021 0.032 Uiso 1 1 calc R
C14 C 0.7179(3) 0.40453(18) -0.08010(15) 0.0347(5) Uani 1 1 d .
H14 H 0.6718 0.4344 -0.1410 0.042 Uiso 1 1 calc R
C15 C 0.8657(3) 0.38007(19) -0.07668(16) 0.0373(5) Uani 1 1 d .
H15 H 0.9215 0.3923 -0.1355 0.045 Uiso 1 1 calc R
C16 C 0.9334(2) 0.33754(19) 0.01250(17) 0.0350(5) Uani 1 1 d .
H16 H 1.0354 0.3201 0.0143 0.042 Uiso 1 1 calc R
C17 C 0.8533(2) 0.32039(16) 0.09890(15) 0.0253(4) Uani 1 1 d .
H17 H 0.9006 0.2924 0.1602 0.030 Uiso 1 1 calc R
C18 C 0.23405(16) 0.29562(13) 0.66236(12) 0.0129(3) Uani 1 1 d .
C19 C 0.18048(17) 0.17732(14) 0.65261(12) 0.0153(3) Uani 1 1 d .
H19 H 0.1580 0.1397 0.5849 0.018 Uiso 1 1 calc R
C20 C 0.15931(17) 0.11354(14) 0.73953(12) 0.0162(3) Uani 1 1 d .
H20 H 0.1214 0.0334 0.7314 0.019 Uiso 1 1 calc R
C21 C 0.19390(17) 0.16768(14) 0.83891(12) 0.0167(3) Uani 1 1 d .
C22 C 0.24499(17) 0.28674(14) 0.85056(12) 0.0169(3) Uani 1 1 d .
H22 H 0.2665 0.3242 0.9185 0.020 Uiso 1 1 calc R
C23 C 0.26433(17) 0.35044(14) 0.76331(12) 0.0159(3) Uani 1 1 d .
H23 H 0.2983 0.4317 0.7717 0.019 Uiso 1 1 calc R
C24 C 0.1499(2) -0.01552(16) 0.91816(15) 0.0263(4) Uani 1 1 d .
H24A H 0.0506 -0.0306 0.8846 0.040 Uiso 1 1 calc R
H24B H 0.1544 -0.0476 0.9874 0.040 Uiso 1 1 calc R
H24C H 0.2225 -0.0547 0.8752 0.040 Uiso 1 1 calc R
C25 C 0.20285(17) 0.73035(14) 0.40264(13) 0.0164(3) Uani 1 1 d .
C26 C 0.23311(17) 0.80567(14) 0.34502(13) 0.0175(3) Uani 1 1 d .
C27 C 0.27913(17) 0.89379(14) 0.27717(12) 0.0165(3) Uani 1 1 d .
C28 C 0.38768(19) 0.86661(16) 0.20653(13) 0.0214(3) Uani 1 1 d .
H28 H 0.4299 0.7900 0.2040 0.026 Uiso 1 1 calc R
C29 C 0.4332(2) 0.95189(17) 0.14041(14) 0.0254(4) Uani 1 1 d .
H29 H 0.5058 0.9334 0.0921 0.031 Uiso 1 1 calc R
C30 C 0.3723(2) 1.06421(16) 0.14506(14) 0.0260(4) Uani 1 1 d .
H30 H 0.4038 1.1224 0.0999 0.031 Uiso 1 1 calc R
C31 C 0.2660(2) 1.09213(15) 0.21513(14) 0.0241(4) Uani 1 1 d .
H31 H 0.2249 1.1691 0.2179 0.029 Uiso 1 1 calc R
C32 C 0.22001(18) 1.00740(14) 0.28094(13) 0.0198(3) Uani 1 1 d .
H32 H 0.1475 1.0267 0.3291 0.024 Uiso 1 1 calc R
B1 B 0.32120(19) 0.47823(15) 0.37028(14) 0.0139(3) Uani 1 1 d .

loop_
_atom_site_aniso_label
_atom_site_aniso_U_11
_atom_site_aniso_U_22
_atom_site_aniso_U_33
_atom_site_aniso_U_23
_atom_site_aniso_U_13
_atom_site_aniso_U_12
Cl1 0.01857(19) 0.01490(17) 0.0244(2) -0.00087(14) 0.00616(14) 0.00467(13)
Cl2 0.01704(18) 0.01413(17) 0.02305(19) 0.00014(14) 0.00272(14) 0.00559(13)
F1 0.0183(5) 0.0215(5) 0.0161(5) 0.0021(4) -0.0013(3) 0.0018(4)
F2 0.0166(5) 0.0158(4) 0.0245(5) 0.0041(4) 0.0069(4) 0.0000(3)
O1 0.0289(7) 0.0199(6) 0.0181(6) 0.0065(5) 0.0034(5) -0.0005(5)
N1 0.0138(6) 0.0130(6) 0.0135(6) 0.0013(5) 0.0023(5) 0.0005(5)
N2 0.0121(6) 0.0122(6) 0.0155(6) 0.0021(5) 0.0011(5) 0.0020(4)
C1 0.0129(7) 0.0132(7) 0.0173(7) -0.0005(6) 0.0009(5) -0.0008(5)
C2 0.0140(7) 0.0110(7) 0.0186(7) -0.0011(6) 0.0021(5) 0.0017(5)
C3 0.0144(7) 0.0116(7) 0.0177(7) 0.0010(5) 0.0005(5) 0.0018(5)
C4 0.0124(7) 0.0126(7) 0.0154(7) 0.0008(5) 0.0002(5) 0.0003(5)
C5 0.0104(7) 0.0132(7) 0.0150(7) 0.0007(5) 0.0002(5) -0.0007(5)
C6 0.0113(7) 0.0134(7) 0.0148(7) 0.0007(5) 0.0013(5) 0.0003(5)
C7 0.0129(7) 0.0143(7) 0.0154(7) 0.0001(5) 0.0010(5) 0.0003(5)
C8 0.0112(7) 0.0138(7) 0.0189(7) -0.0008(6) 0.0008(5) 0.0024(5)
C9 0.0121(7) 0.0130(7) 0.0189(7) 0.0014(6) 0.0000(5) 0.0012(5)
C10 0.0159(7) 0.0126(7) 0.0209(8) -0.0009(6) 0.0020(6) 0.0001(5)
C11 0.0196(8) 0.0123(7) 0.0208(8) -0.0003(6) 0.0028(6) 0.0001(6)
C12 0.0233(8) 0.0124(7) 0.0195(8) -0.0017(6) 0.0071(6) -0.0017(6)
C13 0.0313(10) 0.0246(9) 0.0229(9) 0.0017(7) 0.0020(7) -0.0020(7)
C14 0.0508(13) 0.0329(11) 0.0204(9) 0.0049(8) 0.0030(8) -0.0082(9)
C15 0.0485(13) 0.0369(11) 0.0272(10) -0.0032(8) 0.0204(9) -0.0125(9)
C16 0.0304(11) 0.0362(11) 0.0402(12) -0.0006(9) 0.0201(9) 0.0003(8)
C17 0.0275(9) 0.0225(8) 0.0270(9) 0.0024(7) 0.0076(7) 0.0023(7)
C18 0.0110(7) 0.0137(7) 0.0149(7) 0.0031(5) 0.0035(5) 0.0030(5)
C19 0.0133(7) 0.0153(7) 0.0174(7) 0.0006(6) 0.0016(5) 0.0021(5)
C20 0.0141(7) 0.0136(7) 0.0214(8) 0.0013(6) 0.0027(6) 0.0009(5)
C21 0.0147(7) 0.0182(7) 0.0182(7) 0.0055(6) 0.0038(6) 0.0035(6)
C22 0.0167(7) 0.0191(7) 0.0148(7) -0.0003(6) 0.0021(6) 0.0025(6)
C23 0.0146(7) 0.0137(7) 0.0195(8) 0.0006(6) 0.0032(6) 0.0020(5)
C24 0.0308(10) 0.0215(9) 0.0270(9) 0.0098(7) -0.0018(7) -0.0050(7)
C25 0.0137(7) 0.0147(7) 0.0210(8) 0.0010(6) 0.0009(6) 0.0029(5)
C26 0.0155(7) 0.0155(7) 0.0214(8) -0.0003(6) -0.0004(6) 0.0034(6)
C27 0.0163(7) 0.0151(7) 0.0181(7) 0.0018(6) -0.0011(6) 0.0004(6)
C28 0.0219(8) 0.0206(8) 0.0219(8) 0.0008(6) 0.0023(6) 0.0017(6)
C29 0.0225(9) 0.0310(10) 0.0229(9) 0.0025(7) 0.0031(7) -0.0033(7)
C30 0.0294(10) 0.0249(9) 0.0232(9) 0.0080(7) -0.0052(7) -0.0089(7)
C31 0.0259(9) 0.0154(8) 0.0306(9) 0.0056(7) -0.0057(7) -0.0010(6)
C32 0.0169(8) 0.0174(8) 0.0251(8) 0.0015(6) -0.0001(6) 0.0019(6)
B1 0.0142(8) 0.0124(7) 0.0155(8) 0.0020(6) 0.0017(6) 0.0022(6)

loop_
_atom_type_symbol
_atom_type_description
_atom_type_scat_dispersion_real
_atom_type_scat_dispersion_imag
_atom_type_scat_source
C C 0.0033 0.0016 'International Tables Vol C Tables 4.2.6.8 and 6.1.1.4'
H H 0.0000 0.0000 'International Tables Vol C Tables 4.2.6.8 and 6.1.1.4'
B B 0.0013 0.0007 'International Tables Vol C Tables 4.2.6.8 and 6.1.1.4'
N N 0.0061 0.0033 'International Tables Vol C Tables 4.2.6.8 and 6.1.1.4'
O O 0.0106 0.0060 'International Tables Vol C Tables 4.2.6.8 and 6.1.1.4'
F F 0.0171 0.0103 'International Tables Vol C Tables 4.2.6.8 and 6.1.1.4'
Cl Cl 0.1484 0.1585 'International Tables Vol C Tables 4.2.6.8 and 6.1.1.4'

loop_
_geom_angle_atom_site_label_1
_geom_angle_atom_site_label_2
_geom_angle_atom_site_label_3
_geom_angle
C21 O1 C24 116.77(13)
C1 N1 C4 107.75(12)
C1 N1 B1 126.97(13)
C4 N1 B1 125.28(13)
C9 N2 C6 107.80(12)
C9 N2 B1 125.81(12)
C6 N2 B1 125.29(12)
N1 C1 C10 126.11(14)
N1 C1 C2 108.22(13)
C10 C1 C2 125.66(14)
C3 C2 C1 108.77(13)
C3 C2 Cl1 127.59(12)
C1 C2 Cl1 123.64(12)
C2 C3 C4 106.18(13)
C2 C3 H3 126.9
C4 C3 H3 126.9
N1 C4 C5 121.42(13)
N1 C4 C3 109.08(13)
C5 C4 C3 129.26(14)
C6 C5 C4 119.58(14)
C6 C5 C18 121.64(13)
C4 C5 C18 118.74(13)
N2 C6 C5 120.82(13)
N2 C6 C7 109.04(13)
C5 C6 C7 130.14(14)
C8 C7 C6 106.21(14)
C8 C7 H7 126.9
C6 C7 H7 126.9
C7 C8 C9 108.85(13)
C7 C8 Cl2 126.56(12)
C9 C8 Cl2 124.59(12)
N2 C9 C25 123.05(14)
N2 C9 C8 108.10(13)
C25 C9 C8 128.81(14)
C11 C10 C1 171.26(17)
C10 C11 C12 177.65(17)
C13 C12 C17 119.02(16)
C13 C12 C11 120.74(16)
C17 C12 C11 120.22(15)
C14 C13 C12 120.63(19)
C14 C13 H13 119.7
C12 C13 H13 119.7
C15 C14 C13 119.94(19)
C15 C14 H14 120.0
C13 C14 H14 120.0
C14 C15 C16 120.11(18)
C14 C15 H15 119.9
C16 C15 H15 119.9
C17 C16 C15 120.4(2)
C17 C16 H16 119.8
C15 C16 H16 119.8
C16 C17 C12 119.90(18)
C16 C17 H17 120.0
C12 C17 H17 120.0
C19 C18 C23 118.44(14)
C19 C18 C5 120.70(13)
C23 C18 C5 120.78(13)
C20 C19 C18 121.41(14)
C20 C19 H19 119.3
C18 C19 H19 119.3
C19 C20 C21 119.57(14)
C19 C20 H20 120.2
C21 C20 H20 120.2
O1 C21 C20 124.01(14)
O1 C21 C22 116.02(14)
C20 C21 C22 119.97(14)
C23 C22 C21 120.14(14)
C23 C22 H22 119.9
C21 C22 H22 119.9
C22 C23 C18 120.43(14)
C22 C23 H23 119.8
C18 C23 H23 119.8
O1 C24 H24A 109.5
O1 C24 H24B 109.5
H24A C24 H24B 109.5
O1 C24 H24C 109.5
H24A C24 H24C 109.5
H24B C24 H24C 109.5
C26 C25 C9 173.51(17)
C25 C26 C27 176.28(17)
C32 C27 C28 119.22(15)
C32 C27 C26 121.19(15)
C28 C27 C26 119.58(15)
C29 C28 C27 119.92(16)
C29 C28 H28 120.0
C27 C28 H28 120.0
C30 C29 C28 119.91(17)
C30 C29 H29 120.0
C28 C29 H29 120.0
C31 C30 C29 120.55(16)
C31 C30 H30 119.7
C29 C30 H30 119.7
C32 C31 C30 119.77(16)
C32 C31 H31 120.1
C30 C31 H31 120.1
C31 C32 C27 120.62(16)
C31 C32 H32 119.7
C27 C32 H32 119.7
F2 B1 F1 110.53(13)
F2 B1 N1 110.21(13)
F1 B1 N1 110.05(12)
F2 B1 N2 111.43(13)
F1 B1 N2 109.42(13)
N1 B1 N2 105.06(12)

loop_
_geom_bond_atom_site_label_1
_geom_bond_atom_site_label_2
_geom_bond_distance
Cl1 C2 1.7084(15)
Cl2 C8 1.7137(15)
F1 B1 1.3867(19)
F2 B1 1.3768(19)
O1 C21 1.3629(18)
O1 C24 1.438(2)
N1 C1 1.3579(19)
N1 C4 1.3889(19)
N1 B1 1.554(2)
N2 C9 1.3650(19)
N2 C6 1.3884(19)
N2 B1 1.561(2)
C1 C10 1.413(2)
C1 C2 1.416(2)
C2 C3 1.370(2)
C3 C4 1.412(2)
C3 H3 0.9500
C4 C5 1.405(2)
C5 C6 1.402(2)
C5 C18 1.471(2)
C6 C7 1.416(2)
C7 C8 1.371(2)
C7 H7 0.9500
C8 C9 1.417(2)
C9 C25 1.415(2)
C10 C11 1.196(2)
C11 C12 1.433(2)
C12 C13 1.392(2)
C12 C17 1.397(2)
C13 C14 1.385(3)
C13 H13 0.9500
C14 C15 1.375(3)
C14 H14 0.9500
C15 C16 1.387(3)
C15 H15 0.9500
C16 C17 1.383(3)
C16 H16 0.9500
C17 H17 0.9500
C18 C19 1.394(2)
C18 C23 1.407(2)
C19 C20 1.385(2)
C19 H19 0.9500
C20 C21 1.392(2)
C20 H20 0.9500
C21 C22 1.396(2)
C22 C23 1.385(2)
C22 H22 0.9500
C23 H23 0.9500
C24 H24A 0.9800
C24 H24B 0.9800
C24 H24C 0.9800
C25 C26 1.196(2)
C26 C27 1.429(2)
C27 C32 1.396(2)
C27 C28 1.405(2)
C28 C29 1.390(2)
C28 H28 0.9500
C29 C30 1.389(3)
C29 H29 0.9500
C30 C31 1.387(3)
C30 H30 0.9500
C31 C32 1.384(2)
C31 H31 0.9500
C32 H32 0.9500

loop_
_geom_torsion_atom_site_label_1
_geom_torsion_atom_site_label_2
_geom_torsion_atom_site_label_3
_geom_torsion_atom_site_label_4
_geom_torsion
C4 N1 C1 C10 -178.66(14)
B1 N1 C1 C10 2.2(2)
C4 N1 C1 C2 0.53(16)
B1 N1 C1 C2 -178.57(13)
N1 C1 C2 C3 -0.84(17)
C10 C1 C2 C3 178.36(14)
N1 C1 C2 Cl1 178.98(11)
C10 C1 C2 Cl1 -1.8(2)
C1 C2 C3 C4 0.78(17)
Cl1 C2 C3 C4 -179.02(12)
C1 N1 C4 C5 174.79(13)
B1 N1 C4 C5 -6.1(2)
C1 N1 C4 C3 -0.05(16)
B1 N1 C4 C3 179.07(13)
C2 C3 C4 N1 -0.46(16)
C2 C3 C4 C5 -174.77(15)
N1 C4 C5 C6 -2.8(2)
C3 C4 C5 C6 170.91(15)
N1 C4 C5 C18 179.37(13)
C3 C4 C5 C18 -6.9(2)
C9 N2 C6 C5 -178.56(14)
B1 N2 C6 C5 12.9(2)
C9 N2 C6 C7 1.04(16)
B1 N2 C6 C7 -167.49(13)
C4 C5 C6 N2 -0.5(2)
C18 C5 C6 N2 177.27(13)
C4 C5 C6 C7 179.98(14)
C18 C5 C6 C7 -2.2(2)
N2 C6 C7 C8 -1.15(16)
C5 C6 C7 C8 178.40(15)
C6 C7 C8 C9 0.82(17)
C6 C7 C8 Cl2 -178.64(11)
C6 N2 C9 C25 177.32(14)
B1 N2 C9 C25 -14.2(2)
C6 N2 C9 C8 -0.52(16)
B1 N2 C9 C8 167.94(13)
C7 C8 C9 N2 -0.20(17)
Cl2 C8 C9 N2 179.27(11)
C7 C8 C9 C25 -177.88(15)
Cl2 C8 C9 C25 1.6(2)
C17 C12 C13 C14 -0.9(3)
C11 C12 C13 C14 177.86(16)
C12 C13 C14 C15 1.3(3)
C13 C14 C15 C16 -0.6(3)
C14 C15 C16 C17 -0.6(3)
C15 C16 C17 C12 1.0(3)
C13 C12 C17 C16 -0.3(3)
C11 C12 C17 C16 -179.00(17)
C6 C5 C18 C19 130.38(16)
C4 C5 C18 C19 -51.8(2)
C6 C5 C18 C23 -53.0(2)
C4 C5 C18 C23 124.82(15)
C23 C18 C19 C20 -1.0(2)
C5 C18 C19 C20 175.68(14)
C18 C19 C20 C21 -0.9(2)
C24 O1 C21 C20 7.7(2)
C24 O1 C21 C22 -171.67(15)
C19 C20 C21 O1 -177.32(14)
C19 C20 C21 C22 2.1(2)
O1 C21 C22 C23 178.08(14)
C20 C21 C22 C23 -1.4(2)
C21 C22 C23 C18 -0.6(2)
C19 C18 C23 C22 1.8(2)
C5 C18 C23 C22 -174.95(14)
C32 C27 C28 C29 -1.0(2)
C26 C27 C28 C29 -179.90(15)
C27 C28 C29 C30 0.7(3)
C28 C29 C30 C31 -0.1(3)
C29 C30 C31 C32 -0.1(3)
C30 C31 C32 C27 -0.3(3)
C28 C27 C32 C31 0.8(2)
C26 C27 C32 C31 179.70(15)
C1 N1 B1 F2 -45.9(2)
C4 N1 B1 F2 135.14(14)
C1 N1 B1 F1 76.25(18)
C4 N1 B1 F1 -102.71(16)
C1 N1 B1 N2 -166.06(13)
C4 N1 B1 N2 14.99(18)
C9 N2 B1 F2 55.72(19)
C6 N2 B1 F2 -137.77(14)
C9 N2 B1 F1 -66.82(18)
C6 N2 B1 F1 99.68(16)
C9 N2 B1 N1 175.06(13)
C6 N2 B1 N1 -18.44(18)
